data_7124717
loop_
_publ_author_name
'de la Campa, Raquel'
'Gammack Yamagata, Adam D.'
'Ort\'in, Irene'
'Franchino, Allegra'
'Thompson, Amber L.'
'Odell, Barbara'
'Dixon, Darren J.'

_publ_section_title
;
 Catalytic enantio- and diastereoselective Mannich reaction of
 \a-substituted isocyanoacetates and ketimines.
;
_journal_issue 70
_journal_name_full 'Chemical communications (Cambridge, England)'
_journal_page_first 10632
_journal_page_last 10635
_journal_paper_doi 10.1039/c6cc04132a
_journal_volume 52
_journal_year 2016
_chemical_absolute_configuration ad
_chemical_formula_moiety 'C41 H43 Ag N3 O4 P, 1.98(C H2 Cl2)'
_chemical_formula_sum 'C42.98 H46.96 Ag Cl3.96 N3 O4 P'
_chemical_formula_weight 948.89
_chemical_melting_point ?
_space_group_IT_number 19
_space_group_name_Hall 'P 2ac 2ab'
_space_group_name_H-M_alt 'P 21 21 21'
_symmetry_cell_setting orthorhombic
_symmetry_space_group_name_Hall 'P 2ac 2ab'
_symmetry_space_group_name_H-M 'P 21 21 21'
_atom_sites_solution_hydrogens difmap
_atom_sites_solution_primary direct
_audit_creation_date 2016-06-27
_audit_creation_method CRYSTALS_ver_14.61_build_5555
_audit_update_record
;
2016-07-14 deposited with the CCDC.
2016-08-08 downloaded from the CCDC.
;
_cell_angle_alpha 90
_cell_angle_beta 90
_cell_angle_gamma 90
_cell_formula_units_Z 4
_cell_length_a 14.0180(1)
_cell_length_b 17.0222(1)
_cell_length_c 19.3743(1)
_cell_measurement_reflns_used 63422
_cell_measurement_temperature 150
_cell_measurement_theta_max 76
_cell_measurement_theta_min 3
_cell_volume 4623.04(5)
_computing_cell_refinement 'CrysAlisPro, (Agilent, 2011)'
_computing_data_collection 'SuperNova, (Oxford Diffraction, 2010)'
_computing_data_reduction 'CrysAlisPro, (Agilent, 2011)'
_computing_molecular_graphics 'CAMERON (Watkin et al., 1996)'
_computing_publication_material 'CRYSTALS (Betteridge et al., 2003)'
_computing_structure_refinement 'CRYSTALS (Betteridge et al., 2003)'
_computing_structure_solution 'SIR92 (Altomare et al., 1994)'
_diffrn_ambient_temperature 150
_diffrn_measured_fraction_theta_full 0.999
_diffrn_measured_fraction_theta_max 0.999
_diffrn_measurement_device Area
_diffrn_measurement_device_type 'Oxford Diffraction SuperNova'
_diffrn_measurement_method \w
_diffrn_radiation_monochromator graphite
_diffrn_radiation_type 'Cu K\a'
_diffrn_radiation_wavelength 1.54180
_diffrn_reflns_av_R_equivalents 0.051
_diffrn_reflns_limit_h_max 17
_diffrn_reflns_limit_h_min -17
_diffrn_reflns_limit_k_max 21
_diffrn_reflns_limit_k_min -21
_diffrn_reflns_limit_l_max 24
_diffrn_reflns_limit_l_min -23
_diffrn_reflns_number 124114
_diffrn_reflns_theta_full 76.352
_diffrn_reflns_theta_max 76.352
_diffrn_reflns_theta_min 3.456
_diffrn_standards_number 0
_exptl_absorpt_coefficient_mu 6.267
_exptl_absorpt_correction_T_max 0.53
_exptl_absorpt_correction_T_min 0.30
_exptl_absorpt_correction_type multi-scan
_exptl_absorpt_process_details 'CrysAlisPro, (Agilent, 2011)'
_exptl_crystal_colour clear_pale_colourless
_exptl_crystal_density_diffrn 1.363
_exptl_crystal_density_method 'not measured'
_exptl_crystal_description plate
_exptl_crystal_F_000 1948.787
_exptl_crystal_size_max 0.38
_exptl_crystal_size_mid 0.15
_exptl_crystal_size_min 0.10
_refine_diff_density_max 0.69
_refine_diff_density_min -0.48
_refine_ls_abs_structure_details 'Flack (1983), 4324 Friedel-pairs'
_refine_ls_abs_structure_Flack -0.017(4)
_refine_ls_extinction_method None
_refine_ls_goodness_of_fit_ref 1.0014
_refine_ls_hydrogen_treatment constr
_refine_ls_matrix_type full
_refine_ls_number_parameters 547
_refine_ls_number_reflns 9636
_refine_ls_number_restraints 73
_refine_ls_R_factor_all 0.0276
_refine_ls_R_factor_gt 0.0270
_refine_ls_shift/su_max 0.0035348
_refine_ls_shift/su_mean 0.0000709
_refine_ls_structure_factor_coef Fsqd
_refine_ls_weighting_details
;
 Method= Modified Sheldrick 
 w=1/[\s^2^(F^2^) + ( 0.04P)^2^ + 3.14P] 
 ,where P=(max(Fo^2^,0) + 2Fc^2^)/3 
;
_refine_ls_weighting_scheme calc
_refine_ls_wR_factor_all 0.0715
_refine_ls_wR_factor_gt 0.0709
_refine_ls_wR_factor_ref 0.0715
_reflns_limit_h_max 17
_reflns_limit_h_min -17
_reflns_limit_k_max 21
_reflns_limit_k_min 0
_reflns_limit_l_max 24
_reflns_limit_l_min 0
_reflns_number_gt 9450
_reflns_number_total 9674
_reflns_threshold_expression I>2.0\s(I)
_oxford_diffrn_Wilson_B_factor 2.23
_oxford_diffrn_Wilson_scale 0.09
_oxford_refine_ls_r_factor_ref 0.0276
_oxford_refine_ls_scale 3.189(17)
_oxford_reflns_number_all 9636
_oxford_reflns_threshold_expression_ref I>-3.0\s(I)
_oxford_structure_analysis_title 6531
_cod_data_source_file c6cc04132a2.cif
_cod_data_source_block 1a-AgOAc
_cod_depositor_comments
;
The following automatic conversions were performed:

data item '_chemical_melting_point' value 'not measured' was changed
to '?' -- the value is undefined or not given.

Automatic conversion script
Id: cif_fix_values 6909 2019-04-08 15:41:33Z antanas 
;
_cod_original_sg_symbol_H-M 'P 21 21 21 '
_cod_original_formula_sum 'C42.98 H46.96 Ag1 Cl3.96 N3 O4 P1'
_cod_database_code 7124717

loop_
_symmetry_equiv_pos_as_xyz
x,y,z
-x+1/2,-y,z+1/2
x+1/2,-y+1/2,-z
-x,y+1/2,-z+1/2

loop_
_atom_site_label
_atom_site_type_symbol
_atom_site_fract_x
_atom_site_fract_y
_atom_site_fract_z
_atom_site_U_iso_or_equiv
_atom_site_occupancy
_atom_site_adp_type
_atom_site_refinement_flags_posn
_atom_site_refinement_flags_adp
_atom_site_refinement_flags_occupancy
_atom_site_disorder_assembly
_atom_site_disorder_group
Ag1 Ag 0.705537(12) 0.472504(9) 0.524836(8) 0.0278 1.0000 Uani . . . . .
P1 P 0.60634(4) 0.36432(3) 0.49184(3) 0.0215 1.0000 Uani . . . . .
C1 C 0.63152(15) 0.52460(14) 0.69524(10) 0.0221 1.0000 Uani . . . . .
C2 C 0.66276(17) 0.51645(13) 0.77048(11) 0.0249 1.0000 Uani . . . . .
C3 C 0.75577(17) 0.52649(18) 0.79024(12) 0.0304 1.0000 Uani . . . . .
C4 C 0.78196(19) 0.51556(15) 0.85985(12) 0.0334 1.0000 Uani . . . . .
N5 N 0.72263(17) 0.49565(12) 0.90914(10) 0.0318 1.0000 Uani . . . . .
C6 C 0.62946(18) 0.48334(13) 0.89071(12) 0.0285 1.0000 Uani . . . . .
C7 C 0.5642(2) 0.45882(15) 0.94237(13) 0.0346 1.0000 Uani . . . . .
C8 C 0.4713(2) 0.44390(16) 0.92669(14) 0.0371 1.0000 Uani . . . . .
C9 C 0.43848(18) 0.45365(13) 0.85833(14) 0.0297 1.0000 Uani . . . . .
C10 C 0.49836(16) 0.47763(14) 0.80693(11) 0.0257 1.0000 Uani . . . . .
C11 C 0.59591(17) 0.49252(12) 0.82174(11) 0.0242 1.0000 Uani . . . . .
O12 O 0.34294(13) 0.43940(12) 0.84920(11) 0.0382 1.0000 Uani . . . . .
C13 C 0.3051(2) 0.4554(2) 0.78255(15) 0.0460 1.0000 Uani . . . . .
N14 N 0.66755(14) 0.58996(11) 0.58146(10) 0.0244 1.0000 Uani . . . . .
C15 C 0.69231(16) 0.58465(12) 0.65610(10) 0.0228 1.0000 Uani . . . . .
C16 C 0.68285(19) 0.66643(14) 0.69090(12) 0.0304 1.0000 Uani . . . . .
C17 C 0.6431(2) 0.72541(15) 0.63828(14) 0.0352 1.0000 Uani . . . . .
C18 C 0.7115(2) 0.73402(14) 0.57751(14) 0.0372 1.0000 Uani . . . . .
C19 C 0.73199(19) 0.64953(14) 0.55038(13) 0.0309 1.0000 Uani . . . . .
C20 C 0.56755(19) 0.61712(15) 0.57166(14) 0.0322 1.0000 Uani . . . . .
C21 C 0.5480(2) 0.69412(18) 0.61239(17) 0.0415 1.0000 Uani . . . . .
C22 C 0.8021(3) 0.77824(19) 0.59481(18) 0.0554 1.0000 Uani . . . . .
C23 C 0.8646(4) 0.7930(3) 0.5317(3) 0.0852 1.0000 Uani . . . . .
N24 N 0.63248(14) 0.44518(11) 0.66599(9) 0.0216 1.0000 Uani . . . . .
C25 C 0.55272(16) 0.40878(13) 0.64472(11) 0.0223 1.0000 Uani . . . . .
O26 O 0.47348(12) 0.43952(11) 0.64173(10) 0.0326 1.0000 Uani . . . . .
C27 C 0.58270(16) 0.29465(13) 0.56177(12) 0.0231 1.0000 Uani . . . . .
C28 C 0.56462(16) 0.32269(13) 0.62836(12) 0.0234 1.0000 Uani . . . . .
C29 C 0.55043(19) 0.27021(15) 0.68255(13) 0.0316 1.0000 Uani . . . . .
C30 C 0.5518(2) 0.19034(16) 0.67067(14) 0.0357 1.0000 Uani . . . . .
C31 C 0.5675(2) 0.16162(15) 0.60448(15) 0.0347 1.0000 Uani . . . . .
C32 C 0.58410(18) 0.21349(14) 0.55078(13) 0.0286 1.0000 Uani . . . . .
C33 C 0.48910(17) 0.38040(14) 0.45367(12) 0.0269 1.0000 Uani . . . . .
C34 C 0.4622(2) 0.45693(16) 0.43829(15) 0.0381 1.0000 Uani . . . . .
C35 C 0.3743(3) 0.4716(2) 0.4087(2) 0.0579 1.0000 Uani . . . . .
C36 C 0.3126(2) 0.4108(2) 0.3940(2) 0.0547 1.0000 Uani . . . . .
C37 C 0.3388(2) 0.3342(2) 0.40872(17) 0.0442 1.0000 Uani . . . . .
C38 C 0.42641(18) 0.31925(16) 0.43912(14) 0.0330 1.0000 Uani . . . . .
C39 C 0.67089(16) 0.30452(13) 0.42952(12) 0.0241 1.0000 Uani . . . . .
C40 C 0.63385(19) 0.27591(15) 0.36775(13) 0.0310 1.0000 Uani . . . . .
C41 C 0.6911(2) 0.23085(16) 0.32478(14) 0.0392 1.0000 Uani . . . . .
C42 C 0.7843(2) 0.21581(17) 0.34139(16) 0.0431 1.0000 Uani . . . . .
C43 C 0.8215(2) 0.2442(2) 0.40224(17) 0.0469 1.0000 Uani . . . . .
C44 C 0.76624(19) 0.28889(18) 0.44571(14) 0.0368 1.0000 Uani . . . . .
C45 C 0.8646(2) 0.40949(17) 0.62367(15) 0.0378 1.0000 Uani . . . . .
O46 O 0.85197(14) 0.46641(14) 0.58480(10) 0.0432 1.0000 Uani . . . . .
O47 O 0.80118(16) 0.36538(13) 0.64681(13) 0.0504 1.0000 Uani . . . . .
C48 C 0.9662(3) 0.3916(3) 0.6479(3) 0.0778 1.0000 Uani . . . . .
C51 C 0.4858(3) 0.40507(17) 0.13939(18) 0.0692 0.609(5) Uani D U P 1 .
Cl52 Cl 0.5127(2) 0.38288(18) 0.22305(12) 0.1221 0.609(5) Uani D U P 1 .
Cl53 Cl 0.4648(3) 0.33076(18) 0.08646(15) 0.0740 0.347(4) Uani D U P 1 1
Cl54 Cl 0.3676(3) 0.4182(4) 0.1189(3) 0.0974 0.261(4) Uani D U P 1 2
C55 C 0.2088(2) 0.5060(4) 0.0787(4) 0.0762 0.521(3) Uani D U P 1 3
Cl56 Cl 0.31826(14) 0.53980(16) 0.05250(17) 0.0957 0.521(3) Uani D U P 1 3
Cl57 Cl 0.20656(17) 0.42192(12) 0.12803(12) 0.0746 0.521(3) Uani D U P 1 3
C58 C 0.3219(4) 0.2074(4) 0.19896(19) 0.1203 0.851(4) Uani D U P 1 4
Cl59 Cl 0.21694(19) 0.20639(12) 0.15848(9) 0.1159 0.851(4) Uani D U P 1 4
Cl60 Cl 0.4147(2) 0.1624(2) 0.15900(16) 0.1872 0.851(4) Uani D U P 1 4
H11 H 0.5660 0.5423 0.6940 0.0269 1.0000 Uiso R . . . .
H31 H 0.8010 0.5412 0.7593 0.0370 1.0000 Uiso R . . . .
H41 H 0.8467 0.5219 0.8731 0.0392 1.0000 Uiso R . . . .
H71 H 0.5872 0.4547 0.9879 0.0416 1.0000 Uiso R . . . .
H81 H 0.4298 0.4287 0.9600 0.0430 1.0000 Uiso R . . . .
H101 H 0.4750 0.4831 0.7624 0.0306 1.0000 Uiso R . . . .
H133 H 0.2388 0.4414 0.7830 0.0680 1.0000 Uiso R . . . .
H132 H 0.3091 0.5111 0.7722 0.0676 1.0000 Uiso R . . . .
H131 H 0.3371 0.4267 0.7474 0.0688 1.0000 Uiso R . . . .
H151 H 0.7569 0.5648 0.6560 0.0265 1.0000 Uiso R . . . .
H161 H 0.7452 0.6835 0.7076 0.0370 1.0000 Uiso R . . . .
H162 H 0.6404 0.6627 0.7296 0.0376 1.0000 Uiso R . . . .
H171 H 0.6342 0.7763 0.6607 0.0419 1.0000 Uiso R . . . .
H181 H 0.6784 0.7638 0.5414 0.0451 1.0000 Uiso R . . . .
H191 H 0.7963 0.6339 0.5626 0.0358 1.0000 Uiso R . . . .
H192 H 0.7251 0.6478 0.4991 0.0367 1.0000 Uiso R . . . .
H201 H 0.5238 0.5755 0.5864 0.0383 1.0000 Uiso R . . . .
H202 H 0.5584 0.6246 0.5238 0.0383 1.0000 Uiso R . . . .
H211 H 0.5043 0.6849 0.6496 0.0506 1.0000 Uiso R . . . .
H212 H 0.5210 0.7314 0.5827 0.0500 1.0000 Uiso R . . . .
H221 H 0.7854 0.8298 0.6157 0.0659 1.0000 Uiso R . . . .
H222 H 0.8362 0.7472 0.6290 0.0657 1.0000 Uiso R . . . .
H233 H 0.9186 0.8229 0.5466 0.1275 1.0000 Uiso R . . . .
H232 H 0.8309 0.8220 0.4974 0.1280 1.0000 Uiso R . . . .
H231 H 0.8879 0.7436 0.5125 0.1276 1.0000 Uiso R . . . .
H291 H 0.5382 0.2904 0.7272 0.0380 1.0000 Uiso R . . . .
H301 H 0.5398 0.1547 0.7063 0.0430 1.0000 Uiso R . . . .
H311 H 0.5668 0.1072 0.5961 0.0415 1.0000 Uiso R . . . .
H321 H 0.5970 0.1938 0.5070 0.0335 1.0000 Uiso R . . . .
H341 H 0.5039 0.4983 0.4492 0.0468 1.0000 Uiso R . . . .
H351 H 0.3542 0.5239 0.3996 0.0699 1.0000 Uiso R . . . .
H361 H 0.2548 0.4209 0.3741 0.0656 1.0000 Uiso R . . . .
H371 H 0.2976 0.2928 0.3979 0.0532 1.0000 Uiso R . . . .
H381 H 0.4437 0.2677 0.4510 0.0395 1.0000 Uiso R . . . .
H401 H 0.5699 0.2893 0.3550 0.0377 1.0000 Uiso R . . . .
H411 H 0.6655 0.2113 0.2831 0.0466 1.0000 Uiso R . . . .
H421 H 0.8211 0.1858 0.3126 0.0528 1.0000 Uiso R . . . .
H431 H 0.8844 0.2337 0.4147 0.0564 1.0000 Uiso R . . . .
H441 H 0.7918 0.3098 0.4863 0.0439 1.0000 Uiso R . . . .
H482 H 0.9758 0.3364 0.6589 0.1169 1.0000 Uiso R . . . .
H481 H 0.9799 0.4234 0.6884 0.1170 1.0000 Uiso R . . . .
H483 H 1.0103 0.4058 0.6126 0.1173 1.0000 Uiso R . . . .
H241 H 0.6858 0.4201 0.6640 0.0265 1.0000 Uiso R . . . .
H511 H 0.5376 0.4343 0.1210 0.0828 0.347(4) Uiso R . P 1 1
H512 H 0.4302 0.4369 0.1399 0.0828 0.347(4) Uiso R . P 1 1
H513 H 0.5187 0.4521 0.1278 0.0828 0.261(4) Uiso R . P 1 2
H514 H 0.5090 0.3632 0.1117 0.0828 0.261(4) Uiso R . P 1 2
H551 H 0.1796 0.5466 0.1050 0.0917 0.521(3) Uiso R . P 1 3
H552 H 0.1720 0.4962 0.0385 0.0917 0.521(3) Uiso R . P 1 3
H581 H 0.3392 0.2608 0.2058 0.1445 0.851(4) Uiso R . P 1 4
H582 H 0.3134 0.1826 0.2424 0.1445 0.851(4) Uiso R . P 1 4

loop_
_atom_site_aniso_label
_atom_site_aniso_U_11
_atom_site_aniso_U_22
_atom_site_aniso_U_33
_atom_site_aniso_U_23
_atom_site_aniso_U_13
_atom_site_aniso_U_12
Ag1 0.03894(9) 0.02463(7) 0.01996(7) -0.00241(6) 0.00152(6) -0.00606(7)
P1 0.0258(2) 0.0199(2) 0.0190(2) -0.00118(18) 0.00232(19) -0.00015(19)
C1 0.0255(9) 0.0212(9) 0.0195(9) -0.0019(9) 0.0004(7) -0.0013(9)
C2 0.0329(11) 0.0228(11) 0.0191(10) -0.0036(8) 0.0005(8) -0.0039(9)
C3 0.0322(11) 0.0377(12) 0.0214(10) -0.0004(10) 0.0008(8) -0.0096(11)
C4 0.0384(13) 0.0376(13) 0.0241(11) -0.0025(9) -0.0059(10) -0.0058(11)
N5 0.0423(12) 0.0326(10) 0.0207(9) -0.0003(7) -0.0045(8) -0.0062(9)
C6 0.0418(13) 0.0211(11) 0.0228(10) -0.0006(9) 0.0009(9) -0.0044(9)
C7 0.0504(14) 0.0304(13) 0.0231(11) 0.0034(9) 0.0044(10) -0.0050(11)
C8 0.0487(15) 0.0314(12) 0.0311(13) 0.0059(10) 0.0123(11) -0.0037(11)
C9 0.0330(12) 0.0205(11) 0.0355(13) -0.0042(9) 0.0073(10) -0.0029(8)
C10 0.0334(11) 0.0191(10) 0.0246(10) -0.0040(9) 0.0042(8) -0.0019(9)
C11 0.0328(11) 0.0188(10) 0.0209(10) -0.0029(8) 0.0025(9) -0.0019(8)
O12 0.0322(9) 0.0383(10) 0.0440(11) -0.0042(8) 0.0090(8) -0.0067(7)
C13 0.0328(13) 0.0597(19) 0.0456(15) -0.0178(13) 0.0053(12) -0.0081(13)
N14 0.0327(9) 0.0217(9) 0.0189(9) 0.0007(7) 0.0010(7) -0.0020(7)
C15 0.0295(11) 0.0214(9) 0.0175(9) -0.0023(7) -0.0001(8) -0.0029(8)
C16 0.0421(14) 0.0232(11) 0.0259(11) -0.0040(9) 0.0049(10) -0.0067(9)
C17 0.0468(15) 0.0229(11) 0.0360(14) -0.0037(10) 0.0070(11) 0.0008(10)
C18 0.0562(16) 0.0223(10) 0.0331(12) 0.0015(9) 0.0078(13) -0.0033(12)
C19 0.0439(14) 0.0233(11) 0.0254(11) -0.0002(9) 0.0063(10) -0.0066(9)
C20 0.0367(13) 0.0306(12) 0.0293(12) 0.0029(10) -0.0063(10) 0.0031(10)
C21 0.0425(15) 0.0358(14) 0.0462(16) -0.0016(12) 0.0021(12) 0.0119(12)
C22 0.070(2) 0.0408(15) 0.0555(18) -0.0154(13) 0.0232(18) -0.0248(17)
C23 0.100(3) 0.076(3) 0.080(3) -0.014(2) 0.044(3) -0.050(3)
N24 0.0244(9) 0.0213(8) 0.0192(9) -0.0024(7) 0.0014(7) -0.0013(7)
C25 0.0275(11) 0.0230(10) 0.0163(9) -0.0010(8) 0.0012(8) -0.0029(8)
O26 0.0247(8) 0.0345(9) 0.0386(10) -0.0100(7) -0.0040(7) 0.0005(7)
C27 0.0240(10) 0.0215(10) 0.0237(11) -0.0017(8) 0.0006(8) -0.0013(8)
C28 0.0234(10) 0.0245(11) 0.0222(10) 0.0002(8) -0.0020(8) -0.0043(8)
C29 0.0383(13) 0.0319(12) 0.0245(11) 0.0013(9) 0.0009(10) -0.0046(10)
C30 0.0439(14) 0.0314(13) 0.0318(13) 0.0099(10) 0.0035(11) -0.0058(11)
C31 0.0434(14) 0.0216(11) 0.0391(14) 0.0033(10) 0.0022(11) -0.0018(10)
C32 0.0359(12) 0.0204(10) 0.0296(11) -0.0034(9) 0.0033(9) -0.0019(9)
C33 0.0281(11) 0.0300(12) 0.0226(10) 0.0022(8) 0.0025(8) 0.0023(9)
C34 0.0418(14) 0.0280(13) 0.0445(15) 0.0045(11) -0.0076(12) 0.0033(10)
C35 0.0598(19) 0.0396(15) 0.074(2) 0.0141(17) -0.0207(17) 0.0120(16)
C36 0.0413(17) 0.0562(19) 0.067(2) 0.0175(16) -0.0174(15) 0.0054(14)
C37 0.0348(14) 0.0487(17) 0.0491(17) 0.0103(13) -0.0053(12) -0.0068(12)
C38 0.0299(12) 0.0317(12) 0.0372(13) 0.0059(10) -0.0003(10) -0.0010(10)
C39 0.0291(11) 0.0221(10) 0.0212(10) 0.0002(8) 0.0036(8) -0.0008(8)
C40 0.0346(12) 0.0301(12) 0.0283(12) -0.0061(9) 0.0035(10) -0.0069(10)
C41 0.0537(17) 0.0347(13) 0.0292(12) -0.0110(10) 0.0098(12) -0.0100(12)
C42 0.0463(16) 0.0392(14) 0.0438(15) -0.0072(11) 0.0170(13) 0.0062(12)
C43 0.0364(15) 0.0569(18) 0.0474(16) -0.0064(14) 0.0047(12) 0.0141(13)
C44 0.0339(13) 0.0458(15) 0.0306(12) -0.0051(11) 0.0000(10) 0.0058(11)
C45 0.0334(13) 0.0385(14) 0.0414(15) -0.0077(12) 0.0008(11) 0.0087(11)
O46 0.0409(10) 0.0502(12) 0.0384(10) 0.0051(10) 0.0009(8) -0.0009(10)
O47 0.0401(11) 0.0423(11) 0.0689(14) 0.0142(10) 0.0009(11) 0.0088(10)
C48 0.0403(19) 0.078(3) 0.115(4) 0.013(3) -0.014(2) 0.0149(18)
C51 0.063(3) 0.079(4) 0.066(3) 0.018(2) -0.007(3) -0.013(3)
Cl52 0.132(2) 0.151(3) 0.0832(14) 0.0484(15) -0.0493(14) -0.0855(19)
Cl53 0.094(2) 0.0590(17) 0.0687(18) 0.0173(12) 0.0159(15) -0.0057(14)
Cl54 0.062(2) 0.130(5) 0.100(4) 0.045(3) -0.009(2) -0.021(2)
C55 0.053(3) 0.109(5) 0.066(4) 0.017(4) 0.015(4) 0.009(3)
Cl56 0.0508(10) 0.0969(18) 0.139(2) 0.0268(16) 0.0095(11) 0.0057(10)
Cl57 0.0705(12) 0.0686(12) 0.0847(14) -0.0051(9) 0.0019(11) 0.0090(10)
C58 0.170(4) 0.115(5) 0.076(4) 0.031(4) 0.011(3) -0.034(4)
Cl59 0.1618(19) 0.1064(13) 0.0795(10) -0.0166(9) 0.0156(11) -0.0348(13)
Cl60 0.151(2) 0.261(4) 0.150(2) -0.055(2) 0.0645(19) -0.090(2)

loop_
_atom_type_symbol
_atom_type_scat_dispersion_real
_atom_type_scat_dispersion_imag
_atom_type_scat_Cromer_Mann_a1
_atom_type_scat_Cromer_Mann_b1
_atom_type_scat_Cromer_Mann_a2
_atom_type_scat_Cromer_Mann_b2
_atom_type_scat_Cromer_Mann_a3
_atom_type_scat_Cromer_Mann_b3
_atom_type_scat_Cromer_Mann_a4
_atom_type_scat_Cromer_Mann_b4
_atom_type_scat_Cromer_Mann_c
_atom_type_scat_source
C 0.0181 0.0091 2.3100 20.8439 1.0200 10.2075 1.5886 0.5687 0.8650 51.6512 0.2156 'International Tables Vol C 4.2.6.8 and 6.1.1.4'
H 0.0000 0.0000 0.4930 10.5109 0.3229 26.1257 0.1402 3.1424 0.0408 57.7998 0.0030 'International Tables Vol C 4.2.6.8 and 6.1.1.4'
Ag 0.1306 4.2820 19.2808 0.6446 16.6885 7.4726 4.8045 24.6605 1.0463 99.8156 5.1790 'International Tables Vol C 4.2.6.8 and 6.1.1.4'
N 0.0311 0.0180 12.2126 0.0057 3.1322 9.8933 2.0125 28.9975 1.1663 0.5826 -11.5290 'International Tables Vol C 4.2.6.8 and 6.1.1.4'
O 0.0492 0.0322 3.0485 13.2771 2.2868 5.7011 1.5463 0.3239 0.8670 32.9089 0.2508 'International Tables Vol C 4.2.6.8 and 6.1.1.4'
P 0.2955 0.4335 6.4345 1.9067 4.1791 27.1570 1.7800 0.5260 1.4908 68.1645 1.1149 'International Tables Vol C 4.2.6.8 and 6.1.1.4'
Cl 0.3639 0.7018 11.4604 0.0104 7.1964 1.1662 6.2556 18.5194 1.6455 47.7784 -9.5574 'International Tables Vol C 4.2.6.8 and 6.1.1.4'

loop_
_geom_angle_atom_site_label_1
_geom_angle_site_symmetry_1
_geom_angle_atom_site_label_2
_geom_angle_atom_site_label_3
_geom_angle
_geom_angle_publ_flag
N5 2_664 Ag1 P1 99.22(5) yes
N5 2_664 Ag1 N14 108.93(7) yes
P1 . Ag1 N14 130.51(5) yes
N5 2_664 Ag1 N24 175.06(6) yes
P1 . Ag1 N24 85.69(4) yes
N14 . Ag1 N24 67.81(6) yes
N5 2_664 Ag1 O46 95.73(7) yes
P1 . Ag1 O46 127.05(6) yes
N14 . Ag1 O46 90.27(7) yes
N24 . Ag1 O46 80.74(6) yes
Ag1 . P1 C27 113.94(7) yes
Ag1 . P1 C33 121.09(8) yes
C27 . P1 C33 103.55(10) yes
Ag1 . P1 C39 108.57(8) yes
C27 . P1 C39 102.63(10) yes
C33 . P1 C39 105.24(11) yes
C2 . C1 C15 111.92(18) yes
C2 . C1 N24 106.40(18) yes
C15 . C1 N24 114.76(17) yes
C2 . C1 H11 108.9 no
C15 . C1 H11 108.0 no
N24 . C1 H11 106.6 no
C1 . C2 C3 121.9(2) yes
C1 . C2 C11 120.1(2) yes
C3 . C2 C11 117.8(2) yes
C2 . C3 C4 119.9(2) yes
C2 . C3 H31 121.0 no
C4 . C3 H31 119.1 no
C3 . C4 N5 124.5(2) yes
C3 . C4 H41 119.5 no
N5 . C4 H41 116.0 no
Ag1 2_665 N5 C4 109.83(16) yes
Ag1 2_665 N5 C6 130.28(16) yes
C4 . N5 C6 117.0(2) yes
N5 . C6 C7 118.4(2) yes
N5 . C6 C11 122.8(2) yes
C7 . C6 C11 118.8(2) yes
C6 . C7 C8 121.0(2) yes
C6 . C7 H71 117.5 no
C8 . C7 H71 121.5 no
C7 . C8 C9 119.9(2) yes
C7 . C8 H81 120.5 no
C9 . C8 H81 119.6 no
C8 . C9 C10 121.3(2) yes
C8 . C9 O12 114.7(2) yes
C10 . C9 O12 124.0(2) yes
C9 . C10 C11 119.9(2) yes
C9 . C10 H101 119.4 no
C11 . C10 H101 120.7 no
C6 . C11 C2 117.9(2) yes
C6 . C11 C10 119.2(2) yes
C2 . C11 C10 122.9(2) yes
C9 . O12 C13 116.6(2) yes
O12 . C13 H133 107.8 no
O12 . C13 H132 110.7 no
H133 . C13 H132 107.5 no
O12 . C13 H131 112.0 no
H133 . C13 H131 109.6 no
H132 . C13 H131 109.1 no
Ag1 . N14 C15 110.48(13) yes
Ag1 . N14 C19 104.75(14) yes
C15 . N14 C19 107.05(18) yes
Ag1 . N14 C20 114.81(15) yes
C15 . N14 C20 111.23(18) yes
C19 . N14 C20 108.00(19) yes
C1 . C15 N14 113.05(17) yes
C1 . C15 C16 109.62(18) yes
N14 . C15 C16 110.31(18) yes
C1 . C15 H151 106.8 no
N14 . C15 H151 103.8 no
C16 . C15 H151 113.2 no
C15 . C16 C17 109.21(19) yes
C15 . C16 H161 109.5 no
C17 . C16 H161 110.5 no
C15 . C16 H162 109.5 no
C17 . C16 H162 109.7 no
H161 . C16 H162 108.4 no
C16 . C17 C18 110.3(2) yes
C16 . C17 C21 108.0(2) yes
C18 . C17 C21 109.3(2) yes
C16 . C17 H171 109.3 no
C18 . C17 H171 109.8 no
C21 . C17 H171 110.2 no
C17 . C18 C19 106.71(19) yes
C17 . C18 C22 113.8(2) yes
C19 . C18 C22 112.3(3) yes
C17 . C18 H181 107.6 no
C19 . C18 H181 108.9 no
C22 . C18 H181 107.3 no
C18 . C19 N14 112.4(2) yes
C18 . C19 H191 110.0 no
N14 . C19 H191 106.3 no
C18 . C19 H192 110.2 no
N14 . C19 H192 108.9 no
H191 . C19 H192 109.0 no
N14 . C20 C21 111.3(2) yes
N14 . C20 H201 109.2 no
C21 . C20 H201 110.6 no
N14 . C20 H202 107.1 no
C21 . C20 H202 111.2 no
H201 . C20 H202 107.3 no
C20 . C21 C17 108.0(2) yes
C20 . C21 H211 110.9 no
C17 . C21 H211 111.7 no
C20 . C21 H212 109.3 no
C17 . C21 H212 108.7 no
H211 . C21 H212 108.3 no
C18 . C22 C23 112.7(3) yes
C18 . C22 H221 109.4 no
C23 . C22 H221 108.4 no
C18 . C22 H222 107.0 no
C23 . C22 H222 110.7 no
H221 . C22 H222 108.5 no
C22 . C23 H233 107.5 no
C22 . C23 H232 111.1 no
H233 . C23 H232 109.1 no
C22 . C23 H231 110.9 no
H233 . C23 H231 107.8 no
H232 . C23 H231 110.3 no
C1 . N24 Ag1 102.46(12) yes
C1 . N24 C25 122.44(19) yes
Ag1 . N24 C25 94.42(13) yes
C1 . N24 H241 118.8 no
Ag1 . N24 H241 74.7 no
C25 . N24 H241 118.7 no
N24 . C25 O26 124.8(2) yes
N24 . C25 C28 114.87(19) yes
O26 . C25 C28 120.2(2) yes
P1 . C27 C28 119.62(17) yes
P1 . C27 C32 121.67(18) yes
C28 . C27 C32 118.7(2) yes
C25 . C28 C27 123.0(2) yes
C25 . C28 C29 116.7(2) yes
C27 . C28 C29 120.2(2) yes
C28 . C29 C30 120.3(2) yes
C28 . C29 H291 118.8 no
C30 . C29 H291 120.9 no
C29 . C30 C31 120.2(2) yes
C29 . C30 H301 120.9 no
C31 . C30 H301 118.8 no
C30 . C31 C32 119.7(2) yes
C30 . C31 H311 120.3 no
C32 . C31 H311 120.0 no
C27 . C32 C31 120.9(2) yes
C27 . C32 H321 119.9 no
C31 . C32 H321 119.2 no
P1 . C33 C34 118.2(2) yes
P1 . C33 C38 122.64(19) yes
C34 . C33 C38 119.1(2) yes
C33 . C34 C35 120.1(3) yes
C33 . C34 H341 119.1 no
C35 . C34 H341 120.8 no
C34 . C35 C36 120.6(3) yes
C34 . C35 H351 120.7 no
C36 . C35 H351 118.7 no
C35 . C36 C37 120.0(3) yes
C35 . C36 H361 120.0 no
C37 . C36 H361 120.0 no
C36 . C37 C38 119.6(3) yes
C36 . C37 H371 120.0 no
C38 . C37 H371 120.3 no
C33 . C38 C37 120.6(3) yes
C33 . C38 H381 119.1 no
C37 . C38 H381 120.2 no
P1 . C39 C40 125.48(19) yes
P1 . C39 C44 115.64(19) yes
C40 . C39 C44 118.9(2) yes
C39 . C40 C41 119.5(3) yes
C39 . C40 H401 119.2 no
C41 . C40 H401 121.2 no
C40 . C41 C42 120.9(3) yes
C40 . C41 H411 119.2 no
C42 . C41 H411 119.9 no
C41 . C42 C43 119.8(3) yes
C41 . C42 H421 119.9 no
C43 . C42 H421 120.2 no
C42 . C43 C44 120.4(3) yes
C42 . C43 H431 120.9 no
C44 . C43 H431 118.8 no
C39 . C44 C43 120.4(3) yes
C39 . C44 H441 118.8 no
C43 . C44 H441 120.7 no
O46 . C45 O47 125.9(3) yes
O46 . C45 C48 118.4(3) yes
O47 . C45 C48 115.7(3) yes
Ag1 . O46 C45 117.24(19) yes
C45 . C48 H482 112.8 no
C45 . C48 H481 108.8 no
H482 . C48 H481 109.4 no
C45 . C48 H483 109.5 no
H482 . C48 H483 108.2 no
H481 . C48 H483 108.0 no
Cl53 . C51 H511 107.7 no
Cl53 . C51 H512 107.3 no
H511 . C51 H512 109.5 no
Cl54 . C51 H513 107.7 no
Cl54 . C51 H514 107.3 no
H513 . C51 H514 109.5 no
Cl56 . C55 Cl57 117.36(7) yes
Cl56 . C55 H551 107.5 no
Cl57 . C55 H551 107.5 no
Cl56 . C55 H552 107.5 no
Cl57 . C55 H552 107.5 no
H551 . C55 H552 109.5 no
Cl59 . C58 Cl60 117.20(7) yes
Cl59 . C58 H581 107.5 no
Cl60 . C58 H581 107.5 no
Cl59 . C58 H582 107.5 no
Cl60 . C58 H582 107.5 no
H581 . C58 H582 109.5 no

loop_
_geom_bond_atom_site_label_1
_geom_bond_atom_site_label_2
_geom_bond_site_symmetry_2
_geom_bond_distance
_geom_bond_publ_flag
Ag1 N5 2_664 2.5164(19) yes
Ag1 P1 . 2.3944(6) yes
Ag1 N14 . 2.3419(19) yes
Ag1 N24 . 2.9571(18) yes
Ag1 O46 . 2.361(2) yes
P1 C27 . 1.831(2) yes
P1 C33 . 1.823(2) yes
P1 C39 . 1.820(2) yes
C1 C2 . 1.528(3) yes
C1 C15 . 1.532(3) yes
C1 N24 . 1.466(3) yes
C1 H11 . 0.966 no
C2 C3 . 1.370(3) yes
C2 C11 . 1.425(3) yes
C3 C4 . 1.410(3) yes
C3 H31 . 0.908 no
C4 N5 . 1.311(3) yes
C4 H41 . 0.949 no
N5 C6 . 1.370(3) yes
C6 C7 . 1.418(3) yes
C6 C11 . 1.425(3) yes
C7 C8 . 1.362(4) yes
C7 H71 . 0.941 no
C8 C9 . 1.412(4) yes
C8 H81 . 0.907 no
C9 C10 . 1.365(3) yes
C9 O12 . 1.373(3) yes
C10 C11 . 1.420(3) yes
C10 H101 . 0.927 no
O12 C13 . 1.423(4) yes
C13 H133 . 0.959 no
C13 H132 . 0.971 no
C13 H131 . 0.952 no
N14 C15 . 1.490(3) yes
N14 C19 . 1.486(3) yes
N14 C20 . 1.488(3) yes
C15 C16 . 1.553(3) yes
C15 H151 . 0.967 no
C16 C17 . 1.536(4) yes
C16 H161 . 0.976 no
C16 H162 . 0.960 no
C17 C18 . 1.526(4) yes
C17 C21 . 1.520(4) yes
C17 H171 . 0.977 no
C18 C19 . 1.558(3) yes
C18 C22 . 1.513(5) yes
C18 H181 . 0.981 no
C19 H191 . 0.969 no
C19 H192 . 0.998 no
C20 C21 . 1.554(4) yes
C20 H201 . 0.979 no
C20 H202 . 0.945 no
C21 H211 . 0.959 no
C21 H212 . 0.936 no
C22 C23 . 1.525(5) yes
C22 H221 . 0.995 no
C22 H222 . 0.972 no
C23 H233 . 0.957 no
C23 H232 . 0.954 no
C23 H231 . 0.976 no
N24 C25 . 1.343(3) yes
N24 H241 . 0.861 no
C25 O26 . 1.229(3) yes
C25 C28 . 1.509(3) yes
C27 C28 . 1.399(3) yes
C27 C32 . 1.398(3) yes
C28 C29 . 1.393(3) yes
C29 C30 . 1.379(4) yes
C29 H291 . 0.946 no
C30 C31 . 1.390(4) yes
C30 H301 . 0.934 no
C31 C32 . 1.384(4) yes
C31 H311 . 0.940 no
C32 H321 . 0.930 no
C33 C34 . 1.389(3) yes
C33 C38 . 1.391(4) yes
C34 C35 . 1.382(4) yes
C34 H341 . 0.940 no
C35 C36 . 1.379(5) yes
C35 H351 . 0.950 no
C36 C37 . 1.384(5) yes
C36 H361 . 0.914 no
C37 C38 . 1.386(4) yes
C37 H371 . 0.934 no
C38 H381 . 0.939 no
C39 C40 . 1.392(3) yes
C39 C44 . 1.399(4) yes
C40 C41 . 1.388(4) yes
C40 H401 . 0.958 no
C41 C42 . 1.369(5) yes
C41 H411 . 0.944 no
C42 C43 . 1.377(5) yes
C42 H421 . 0.917 no
C43 C44 . 1.374(4) yes
C43 H431 . 0.931 no
C44 H441 . 0.935 no
C45 O46 . 1.240(4) yes
C45 O47 . 1.248(4) yes
C45 C48 . 1.529(4) yes
C48 H482 . 0.973 no
C48 H481 . 0.972 no
C48 H483 . 0.953 no
C51 Cl52 . 1.706(3) yes
C51 Cl53 . 1.655(4) yes
C51 H511 . 0.950 no
C51 H512 . 0.950 no
C51 Cl54 . 1.719(5) yes
C51 H513 . 0.950 no
C51 H514 . 0.950 no
C55 Cl56 . 1.716(5) yes
C55 Cl57 . 1.721(5) yes
C55 H551 . 0.950 no
C55 H552 . 0.950 no
C58 Cl59 . 1.668(5) yes
C58 Cl60 . 1.696(5) yes
C58 H581 . 0.950 no
C58 H582 . 0.950 no

loop_
_geom_hbond_atom_site_label_D
_geom_hbond_atom_site_label_H
_geom_hbond_atom_site_label_A
_geom_hbond_site_symmetry_A
_geom_hbond_angle_DHA
_geom_hbond_distance_DH
_geom_hbond_distance_HA
_geom_hbond_distance_DA
_geom_hbond_publ_flag
C7 H71 O46 2_665 142 0.94 2.46 3.258(4) yes
C10 H101 O26 . 149 0.93 2.45 3.284(4) yes
C15 H151 O46 . 136 0.97 2.55 3.312(4) yes
N24 H241 O47 . 172 0.86 1.90 2.752(4) yes
C51 H511 O46 2_664 167 0.95 2.40 3.328(4) yes
C51 H513 O46 2_664 157 0.95 2.43 3.328(4) yes
C55 H551 O26 2_564 131 0.95 2.27 2.980(4) yes
C58 H582 O47 3_456 174 0.95 2.30 3.248(4) yes
